data_4500189
loop_
_publ_author_name
'Perlovich, German L.'
'Ryzhakov, Alex M.'
'Tkachev, Valery V.'
'Hansen, Lars Kr.'

_publ_section_title
;
 Sulfonamide Molecular Crystals: Thermodynamic and Structural Aspects
;
_journal_issue 4
_journal_name_full 'Crystal Growth &amp; Design'
_journal_page_first 1067
_journal_paper_doi 10.1021/cg1012389
_journal_volume 11
_journal_year 2011
_chemical_formula_moiety 'C12 H11 N O2 S '
_chemical_formula_sum 'C12 H11 N O2 S'
_chemical_formula_weight 233.28
_space_group_IT_number 96
_symmetry_cell_setting tetragonal
_symmetry_Int_Tables_number 96
_symmetry_space_group_name_Hall 'P 4nw 2abw'
_symmetry_space_group_name_H-M 'P 43 21 2'
_cell_angle_alpha 90.0000
_cell_angle_beta 90.0000
_cell_angle_gamma 90.0000
_cell_formula_units_Z 8
_cell_length_a 8.8551(19)
_cell_length_b 8.8551(19)
_cell_length_c 30.282(7)
_cell_measurement_reflns_used 2200
_cell_measurement_temperature 293
_cell_measurement_theta_max 30.2
_cell_measurement_theta_min 2.4
_cell_volume 2374.5(9)
_computing_cell_refinement CrystalClear
_computing_data_collection CrystalClear
_computing_data_reduction CrystalStructure
_computing_publication_material 'CrystalStructure 3.7.0'
_computing_structure_refinement CRYSTALS
_computing_structure_solution SIR92
_diffrn_ambient_temperature 293
_diffrn_detector_area_resol_mean 7.31
_diffrn_measured_fraction_theta_full 0.886
_diffrn_measured_fraction_theta_max 0.886
_diffrn_measurement_device_type 'Rigaku Saturn'
_diffrn_measurement_method \w
_diffrn_radiation_type 'Mo K\a'
_diffrn_radiation_wavelength 0.71070
_diffrn_reflns_av_R_equivalents 0.054
_diffrn_reflns_limit_h_max 5
_diffrn_reflns_limit_h_min -11
_diffrn_reflns_limit_k_max 12
_diffrn_reflns_limit_k_min -6
_diffrn_reflns_limit_l_max 21
_diffrn_reflns_limit_l_min -42
_diffrn_reflns_number 5734
_diffrn_reflns_theta_full 30.59
_diffrn_reflns_theta_max 30.59
_exptl_absorpt_coefficient_mu 0.257
_exptl_absorpt_correction_T_max 0.975
_exptl_absorpt_correction_T_min 0.643
_exptl_absorpt_correction_type multi-scan
_exptl_absorpt_process_details 'Jacobson, R. (1998) Private communication'
_exptl_crystal_colour colorless
_exptl_crystal_density_diffrn 1.305
_exptl_crystal_density_method 'not measured'
_exptl_crystal_description prism
_exptl_crystal_F_000 976.00
_exptl_crystal_size_max 0.40
_exptl_crystal_size_mid 0.20
_exptl_crystal_size_min 0.05
_refine_diff_density_max 0.69
_refine_diff_density_min -0.68
_refine_ls_extinction_method none
_refine_ls_goodness_of_fit_ref 1.135
_refine_ls_hydrogen_treatment refall
_refine_ls_number_parameters 189
_refine_ls_number_reflns 2851
_refine_ls_R_factor_gt 0.0615
_refine_ls_shift/su_max 0.0143
_refine_ls_structure_factor_coef F
_refine_ls_weighting_details
;
    Chebychev polynomial with 3 parameters (Carruthers & Watkin, 1979)
    5.5507    -3.0640    3.0667
;
_refine_ls_weighting_scheme calc
_refine_ls_wR_factor_ref 0.0537
_reflns_number_gt 2798
_reflns_number_total 3105
_reflns_threshold_expression F^2^>2.0\s(F^2^)
_cod_data_source_file cg1012389_si_004.cif
_cod_data_source_block '__BnzSO2a'
_cod_original_cell_volume 2374.5(3)
_cod_original_formula_sum 'C12 H11 N O2 S '
_cod_database_code 4500189

loop_
_symmetry_equiv_pos_site_id
_symmetry_equiv_pos_as_xyz
1 +X,+Y,+Z
2 1/2-Y,1/2+X,3/4+Z
3 -X,-Y,1/2+Z
4 1/2+Y,1/2-X,1/4+Z
5 1/2-X,1/2+Y,3/4-Z
6 +Y,+X,-Z
7 1/2+X,1/2-Y,1/4-Z
8 -Y,-X,1/2-Z

loop_
_atom_site_label
_atom_site_type_symbol
_atom_site_fract_x
_atom_site_fract_y
_atom_site_fract_z
_atom_site_U_iso_or_equiv
_atom_site_adp_type
_atom_site_occupancy
_atom_site_symmetry_multiplicity
_atom_site_calc_flag
S1 S 0.87246(12) 0.95888(12) 0.87111(4) 0.0716(3) Uani 1.00 1 d
O1 O 0.8633(3) 0.9148(2) 0.91637(9) 0.0877(11) Uani 1.00 1 d
O2 O 0.8782(3) 1.1165(2) 0.86060(10) 0.0836(10) Uani 1.00 1 d
N1 N 0.7242(3) 0.8877(4) 0.84763(12) 0.0685(13) Uani 1.00 1 d
C1 C 1.0342(4) 0.8779(5) 0.84785(12) 0.0619(13) Uani 1.00 1 d
C2 C 1.0861(6) 0.7428(6) 0.8642(2) 0.089(2) Uani 1.00 1 d
C3 C 1.2171(9) 0.6817(10) 0.8472(3) 0.126(3) Uani 1.00 1 d
C4 C 1.2938(8) 0.7554(12) 0.8156(3) 0.122(3) Uani 1.00 1 d
C5 C 1.2429(8) 0.8864(10) 0.7991(2) 0.115(3) Uani 1.00 1 d
C6 C 1.1092(6) 0.9486(7) 0.81515(17) 0.087(2) Uani 1.00 1 d
C7 C 0.7008(4) 0.8967(6) 0.80141(18) 0.0680(17) Uani 1.00 1 d
C8 C 0.6982(5) 0.7671(7) 0.77536(19) 0.081(2) Uani 1.00 1 d
C9 C 0.6664(6) 0.7765(9) 0.7309(2) 0.111(2) Uani 1.00 1 d
C10 C 0.6428(7) 0.9130(12) 0.7117(2) 0.128(3) Uani 1.00 1 d
C11 C 0.6473(6) 1.0424(11) 0.7357(2) 0.115(2) Uani 1.00 1 d
C12 C 0.6738(5) 1.0333(7) 0.7801(2) 0.084(2) Uani 1.00 1 d
H1 H 0.697(4) 0.796(4) 0.8620(15) 0.101(16) Uiso 1.00 1 d
H2 H 1.023(4) 0.690(4) 0.8878(17) 0.096(18) Uiso 1.00 1 d
H3 H 1.247(5) 0.586(6) 0.8564(18) 0.13(2) Uiso 1.00 1 d
H4 H 1.387(6) 0.702(5) 0.8054(18) 0.14(2) Uiso 1.00 1 d
H5 H 1.278(5) 0.943(5) 0.7749(16) 0.097(19) Uiso 1.00 1 d
H6 H 1.077(4) 1.045(4) 0.8088(13) 0.082(16) Uiso 1.00 1 d
H8 H 0.725(4) 0.660(4) 0.7893(12) 0.083(14) Uiso 1.00 1 d
H9 H 0.653(4) 0.669(5) 0.7150(16) 0.12(2) Uiso 1.00 1 d
H10 H 0.622(5) 0.924(5) 0.6831(19) 0.12(2) Uiso 1.00 1 d
H11 H 0.634(7) 1.147(7) 0.725(2) 0.20(3) Uiso 1.00 1 d
H12 H 0.669(3) 1.115(3) 0.7983(10) 0.034(10) Uiso 1.00 1 d

loop_
_atom_site_aniso_label
_atom_site_aniso_U_11
_atom_site_aniso_U_22
_atom_site_aniso_U_33
_atom_site_aniso_U_12
_atom_site_aniso_U_13
_atom_site_aniso_U_23
S1 0.0839(8) 0.0595(7) 0.0714(8) -0.0035(7) 0.0159(7) -0.0082(7)
O1 0.111(2) 0.092(2) 0.0603(19) -0.0093(18) 0.0153(17) -0.0055(16)
O2 0.097(2) 0.0483(17) 0.106(2) -0.0016(16) 0.0196(17) -0.0158(17)
N1 0.067(2) 0.068(2) 0.070(2) -0.010(2) 0.0115(19) 0.017(2)
C1 0.061(2) 0.058(2) 0.066(2) -0.005(2) 0.002(2) -0.012(2)
C2 0.091(4) 0.086(3) 0.090(4) 0.009(3) -0.009(3) 0.000(3)
C3 0.098(6) 0.121(6) 0.158(7) 0.048(4) -0.027(5) -0.018(5)
C4 0.064(4) 0.155(8) 0.148(7) 0.017(4) -0.007(4) -0.046(6)
C5 0.097(5) 0.133(6) 0.116(6) -0.023(5) 0.032(4) -0.009(5)
C6 0.083(4) 0.081(4) 0.097(3) -0.002(3) 0.026(3) -0.012(3)
C7 0.051(2) 0.072(3) 0.081(3) -0.003(2) 0.008(2) 0.018(3)
C8 0.087(3) 0.080(4) 0.077(4) -0.011(2) 0.010(2) 0.009(3)
C9 0.121(5) 0.132(6) 0.079(4) -0.042(3) 0.007(3) 0.003(4)
C10 0.103(4) 0.199(10) 0.083(5) -0.058(5) -0.012(4) 0.042(6)
C11 0.080(3) 0.155(7) 0.109(6) -0.023(4) -0.008(4) 0.052(6)
C12 0.067(3) 0.084(4) 0.101(5) 0.000(2) 0.010(3) 0.005(4)

loop_
_atom_type_symbol
_atom_type_description
_atom_type_scat_dispersion_real
_atom_type_scat_dispersion_imag
_atom_type_scat_source
C C 0.003 0.002
;
International Tables for Crystallography
(1992, Vol. C, Tables 4.2.6.8 and 6.1.1.4)
;
H H 0.000 0.000
;
International Tables for Crystallography
(1992, Vol. C, Table 6.1.1.4)
;
N N 0.006 0.003
;
International Tables for Crystallography
(1992, Vol. C, Tables 4.2.6.8 and 6.1.1.4)
;
O O 0.011 0.006
;
International Tables for Crystallography
(1992, Vol. C, Tables 4.2.6.8 and 6.1.1.4)
;
S S 0.125 0.123
;
International Tables for Crystallography
(1992, Vol. C, Tables 4.2.6.8 and 6.1.1.4)
;

loop_
_geom_angle_atom_site_label_1
_geom_angle_atom_site_label_2
_geom_angle_atom_site_label_3
_geom_angle
O1 S1 O2 118.82(18)
O1 S1 N1 105.58(19)
O1 S1 C1 108.72(18)
O2 S1 N1 108.06(19)
O2 S1 C1 106.33(19)
N1 S1 C1 109.09(19)
S1 N1 C7 122.0(2)
S1 C1 C2 119.0(3)
S1 C1 C6 120.6(3)
C2 C1 C6 120.4(4)
C1 C2 C3 119.2(6)
C2 C3 C4 120.0(8)
C3 C4 C5 121.1(8)
C4 C5 C6 119.8(7)
C1 C6 C5 119.4(5)
N1 C7 C8 121.0(4)
N1 C7 C12 122.1(5)
C8 C7 C12 116.8(5)
C7 C8 C9 120.5(6)
C8 C9 C10 120.3(7)
C9 C10 C11 121.1(7)
C10 C11 C12 118.9(8)
C7 C12 C11 122.5(6)
S1 N1 H1 110(2)
C7 N1 H1 118(2)
C1 C2 H2 118(2)
C3 C2 H2 123(2)
C2 C3 H3 119(3)
C4 C3 H3 121(3)
C3 C4 H4 114(3)
C5 C4 H4 125(3)
C4 C5 H5 130(2)
C6 C5 H5 110(2)
C1 C6 H6 116(2)
C5 C6 H6 124(2)
C7 C8 H8 120(2)
C9 C8 H8 119(2)
C8 C9 H9 114(2)
C10 C9 H9 125(2)
C9 C10 H10 123(3)
C11 C10 H10 116(3)
C10 C11 H11 127(4)
C12 C11 H11 114(4)
C7 C12 H12 115(2)
C11 C12 H12 123(2)

loop_
_geom_bond_atom_site_label_1
_geom_bond_atom_site_label_2
_geom_bond_distance
S1 O1 1.427(2)
S1 O2 1.432(2)
S1 N1 1.621(3)
S1 C1 1.750(4)
N1 C7 1.417(6)
C1 C2 1.374(7)
C1 C6 1.347(6)
C2 C3 1.380(10)
C3 C4 1.342(13)
C4 C5 1.341(13)
C5 C6 1.393(9)
C7 C8 1.393(8)
C7 C12 1.392(8)
C8 C9 1.377(8)
C9 C10 1.359(13)
C10 C11 1.358(14)
C11 C12 1.367(11)
N1 H1 0.96(4)
C2 H2 1.02(4)
C3 H3 0.93(5)
C4 H4 1.00(5)
C5 H5 0.94(4)
C6 H6 0.92(3)
C8 H8 1.06(4)
C9 H9 1.07(4)
C10 H10 0.89(5)
C11 H11 1.00(6)
C12 H12 0.91(3)

loop_
_geom_hbond_atom_site_label_D
_geom_hbond_atom_site_label_H
_geom_hbond_atom_site_label_A
_geom_hbond_site_symmetry_A
_geom_hbond_distance_DA
_geom_hbond_distance_DH
_geom_hbond_distance_HA
_geom_hbond_angle_DHA
_geom_hbond_publ_flag
N(1) H(1) O(2) 5_646 2.862(4) 0.96(4) 1.91(4) 174(3) no

loop_
_geom_torsion_atom_site_label_1
_geom_torsion_atom_site_label_2
_geom_torsion_atom_site_label_3
_geom_torsion_atom_site_label_4
_geom_torsion
O1 S1 N1 C7 -174.4(3)
O1 S1 C1 C2 29.4(4)
O1 S1 C1 C6 -148.9(3)
O2 S1 N1 C7 57.5(4)
O2 S1 C1 C2 158.4(3)
O2 S1 C1 C6 -19.9(4)
N1 S1 C1 C2 -85.3(4)
N1 S1 C1 C6 96.4(4)
C1 S1 N1 C7 -57.7(4)
S1 N1 C7 C8 115.2(4)
S1 N1 C7 C12 -67.3(4)
S1 C1 C2 C3 -177.4(5)
S1 C1 C6 C5 175.9(4)
C2 C1 C6 C5 -2.3(8)
C6 C1 C2 C3 0.9(8)
C1 C2 C3 C4 1.3(11)
C2 C3 C4 C5 -2.1(14)
C3 C4 C5 C6 0.6(13)
C4 C5 C6 C1 1.6(10)
N1 C7 C8 C9 176.1(4)
N1 C7 C12 C11 -178.2(4)
C8 C7 C12 C11 -0.7(6)
C12 C7 C8 C9 -1.5(6)
C7 C8 C9 C10 2.5(8)
C8 C9 C10 C11 -1.2(9)
C9 C10 C11 C12 -1.0(9)
C10 C11 C12 C7 1.9(8)

loop_
_cod_related_entry_id
_cod_related_entry_database
_cod_related_entry_code
1 ChemSpider 66899
